data_4107647
loop_
_publ_author_name
'Robert Weiss'
'Matthias Bess'
'Stefan M. Huber'
'Frank W. Heinemann'

_publ_section_title
;
 Nucleophilic \b-Oniovinylation: Concept, Mechanism, Scope, and
 Applications
;
_journal_name_full 'Journal of the American Chemical Society'
_journal_page_first 4610
_journal_page_last 4617
_journal_paper_doi 10.1021/ja071316a
_journal_volume 130
_journal_year 2008
_chemical_formula_sum 'C21 H20 F4 N2 O8 S'
_chemical_formula_weight 536.45
_chemical_name_systematic
; 
 ? 
;
_space_group_IT_number 4
_symmetry_cell_setting monoclinic
_symmetry_space_group_name_Hall 'P 2yb'
_symmetry_space_group_name_H-M 'P 1 21 1'
_atom_sites_solution_hydrogens geom
_atom_sites_solution_primary direct
_atom_sites_solution_secondary difmap
_audit_creation_method SHELXL-97
_cell_angle_alpha 90.00
_cell_angle_beta 103.066(2)
_cell_angle_gamma 90.00
_cell_formula_units_Z 2
_cell_length_a 8.7138(2)
_cell_length_b 13.5579(5)
_cell_length_c 10.4280(3)
_cell_measurement_reflns_used 2537
_cell_measurement_temperature 173(2)
_cell_volume 1200.08(6)
_computing_cell_refinement DENZO-SMN
_computing_data_collection 'Nonius Collect'
_computing_data_reduction DENZO-SMN
_computing_molecular_graphics 'SHELXTL NT'
_computing_publication_material 'SHELXTL NT'
_computing_structure_refinement 'SHELXL-97 (Sheldrick, 1997)'
_computing_structure_solution 'SHELXS-97 (Sheldrick, 1990)'
_diffrn_ambient_temperature 173(2)
_diffrn_detector_area_resol_mean 9
_diffrn_measured_fraction_theta_full 0.996
_diffrn_measured_fraction_theta_max 0.996
_diffrn_measurement_device_type 'Nonius KappaCCD'
_diffrn_radiation_monochromator graphite
_diffrn_radiation_source 'fine-focus rotating anode'
_diffrn_radiation_type MoK\a
_diffrn_radiation_wavelength 0.71073
_diffrn_reflns_av_R_equivalents 0.0000
_diffrn_reflns_av_sigmaI/netI 0.0323
_diffrn_reflns_limit_h_max 11
_diffrn_reflns_limit_h_min -11
_diffrn_reflns_limit_k_max 17
_diffrn_reflns_limit_k_min -16
_diffrn_reflns_limit_l_max 13
_diffrn_reflns_limit_l_min -13
_diffrn_reflns_number 4749
_diffrn_reflns_theta_full 27.47
_diffrn_reflns_theta_max 27.47
_diffrn_reflns_theta_min 2.00
_exptl_absorpt_coefficient_mu 0.215
_exptl_absorpt_correction_T_max 0.9582
_exptl_absorpt_correction_T_min 0.9383
_exptl_absorpt_correction_type 'empirical (Scalepack)'
_exptl_crystal_colour colorless
_exptl_crystal_density_diffrn 1.485
_exptl_crystal_description block
_exptl_crystal_F_000 552
_exptl_crystal_size_max 0.30
_exptl_crystal_size_mid 0.20
_exptl_crystal_size_min 0.20
_refine_diff_density_max 1.269
_refine_diff_density_min -1.067
_refine_diff_density_rms 0.090
_refine_ls_abs_structure_details 'Flack H D (1983), Acta Cryst. A39, 876-881'
_refine_ls_abs_structure_Flack 0.12(14)
_refine_ls_extinction_method none
_refine_ls_goodness_of_fit_ref 1.802
_refine_ls_hydrogen_treatment 'riding model'
_refine_ls_matrix_type full
_refine_ls_number_parameters 329
_refine_ls_number_reflns 4749
_refine_ls_number_restraints 1
_refine_ls_restrained_S_all 1.802
_refine_ls_R_factor_all 0.0765
_refine_ls_R_factor_gt 0.0720
_refine_ls_shift/su_max 1.536
_refine_ls_shift/su_mean 0.043
_refine_ls_structure_factor_coef Fsqd
_refine_ls_weighting_details 'calc w=1/[\s^2^(Fo^2^)+(0.1000P)^2^+0.0000P] where P=(Fo^2^+2Fc^2^)/3'
_refine_ls_weighting_scheme calc
_refine_ls_wR_factor_gt 0.2124
_refine_ls_wR_factor_ref 0.2171
_reflns_number_gt 4378
_reflns_number_total 4749
_reflns_threshold_expression >2sigma(I)
_cod_data_source_file ja071316a-file016.cif
_cod_data_source_block smh02
_cod_depositor_comments
;
The following automatic conversions were performed:

'_symmetry_cell_setting' tag value 'Monoklinic' was replaced with
'monoclinic' value as specified in the replacement file
'/home/robertas/cod-tools/perl-scripts/inputs/replacement_values.lst'.

Automatic conversion script
Id: cif_fix_values 3143 2015-03-26 13:38:13Z robertas 
;
_cod_database_code 4107647

loop_
_symmetry_equiv_pos_as_xyz
'x, y, z'
'-x, y+1/2, -z'

loop_
_atom_site_label
_atom_site_type_symbol
_atom_site_fract_x
_atom_site_fract_y
_atom_site_fract_z
_atom_site_U_iso_or_equiv
_atom_site_adp_type
_atom_site_occupancy
_atom_site_symmetry_multiplicity
_atom_site_calc_flag
_atom_site_refinement_flags
F11 F 0.2207(3) -0.07863(19) 0.6778(2) 0.0431(6) Uani 1 1 d .
C11 C 0.1691(4) -0.1044(3) 0.7874(4) 0.0301(7) Uani 1 1 d .
C12 C 0.1806(4) -0.2025(3) 0.8251(4) 0.0347(8) Uani 1 1 d .
H12A H 0.2248 -0.2497 0.7764 0.042 Uiso 1 1 calc R
C13 C 0.1275(4) -0.2305(3) 0.9335(4) 0.0386(9) Uani 1 1 d .
H13A H 0.1359 -0.2974 0.9613 0.046 Uiso 1 1 calc R
C14 C 0.0603(5) -0.1601(3) 1.0038(4) 0.0373(9) Uani 1 1 d .
H14A H 0.0216 -0.1797 1.0781 0.045 Uiso 1 1 calc R
C15 C 0.0510(4) -0.0634(3) 0.9649(4) 0.0325(8) Uani 1 1 d .
H15A H 0.0078 -0.0162 1.0141 0.039 Uiso 1 1 calc R
C16 C 0.1041(4) -0.0325(3) 0.8533(3) 0.0305(7) Uani 1 1 d .
O17 O 0.0369(4) 0.1323(2) 0.8814(3) 0.0421(7) Uani 1 1 d .
C17 C 0.0875(4) 0.0727(3) 0.8161(3) 0.0276(7) Uani 1 1 d .
C18 C 0.1415(4) 0.1095(3) 0.6962(3) 0.0276(7) Uani 1 1 d .
O19A O 0.3860(3) 0.1195(2) 0.8380(2) 0.0339(6) Uani 1 1 d .
C19 C 0.3174(4) 0.1198(3) 0.7126(4) 0.0321(8) Uani 1 1 d .
O19B O 0.3836(3) 0.1274(4) 0.6237(3) 0.0590(11) Uani 1 1 d .
C20 C 0.5546(4) 0.1403(4) 0.8698(4) 0.0402(9) Uani 1 1 d .
H20A H 0.6027 0.1121 0.9561 0.060 Uiso 1 1 calc R
H20B H 0.5714 0.2118 0.8721 0.060 Uiso 1 1 calc R
H20C H 0.6030 0.1109 0.8027 0.060 Uiso 1 1 calc R
C21 C 0.1214(4) 0.1250(3) 0.3800(3) 0.0306(7) Uani 1 1 d .
H21A H 0.0928 0.0573 0.3767 0.037 Uiso 1 1 calc R
C22 C 0.1876(4) 0.1628(3) 0.2854(4) 0.0307(7) Uani 1 1 d .
H22A H 0.2022 0.1215 0.2155 0.037 Uiso 1 1 calc R
N23 N 0.3065(4) 0.3007(3) 0.1987(3) 0.0309(6) Uani 1 1 d .
C23 C 0.2359(4) 0.2632(3) 0.2883(3) 0.0246(6) Uani 1 1 d .
C23B C 0.3388(5) 0.2414(3) 0.0916(4) 0.0426(10) Uani 1 1 d .
H23A H 0.2441 0.2042 0.0501 0.064 Uiso 1 1 calc R
H23B H 0.4249 0.1953 0.1263 0.064 Uiso 1 1 calc R
H23C H 0.3693 0.2846 0.0262 0.064 Uiso 1 1 calc R
C23A C 0.3538(5) 0.4045(3) 0.2023(4) 0.0414(9) Uani 1 1 d .
H23D H 0.2716 0.4454 0.2258 0.062 Uiso 1 1 calc R
H23E H 0.3687 0.4241 0.1155 0.062 Uiso 1 1 calc R
H23F H 0.4528 0.4133 0.2680 0.062 Uiso 1 1 calc R
C24 C 0.2031(4) 0.3212(3) 0.3926(3) 0.0287(7) Uani 1 1 d .
H24A H 0.2280 0.3895 0.3977 0.034 Uiso 1 1 calc R
C25 C 0.1366(4) 0.2793(3) 0.4846(3) 0.0276(7) Uani 1 1 d .
H25A H 0.1181 0.3187 0.5548 0.033 Uiso 1 1 calc R
N26 N 0.0953(3) 0.1823(2) 0.4794(3) 0.0260(6) Uani 1 1 d .
C27 C 0.0407(4) 0.1387(3) 0.5867(3) 0.0264(7) Uani 1 1 d .
O29B O -0.1960(3) 0.0798(2) 0.6369(3) 0.0391(7) Uani 1 1 d .
O29A O -0.2040(3) 0.2036(2) 0.4901(3) 0.0365(6) Uani 1 1 d .
C29 C -0.1336(4) 0.1356(3) 0.5742(3) 0.0280(7) Uani 1 1 d .
C30 C -0.3730(5) 0.2089(5) 0.4753(6) 0.0572(13) Uani 1 1 d .
H30A H -0.4182 0.2527 0.4016 0.086 Uiso 1 1 calc R
H30B H -0.3966 0.2349 0.5564 0.086 Uiso 1 1 calc R
H30C H -0.4186 0.1429 0.4579 0.086 Uiso 1 1 calc R
S100 S 0.24814(15) 0.46545(13) 0.76700(11) 0.0592(4) Uani 1 1 d .
C100 C 0.4508(6) 0.4455(5) 0.7780(7) 0.0658(15) Uani 1 1 d .
O101 O 0.1802(4) 0.4854(3) 0.6344(3) 0.0516(8) Uani 1 1 d .
F101 F 0.5290(5) 0.4239(4) 0.9000(5) 0.1090(17) Uani 1 1 d .
O102 O 0.2252(7) 0.5249(6) 0.8669(5) 0.111(2) Uani 1 1 d .
F102 F 0.5151(7) 0.5299(6) 0.7552(8) 0.158(3) Uani 1 1 d .
O103 O 0.2001(8) 0.3629(5) 0.7973(6) 0.112(2) Uani 1 1 d .
F103 F 0.4772(7) 0.3762(7) 0.7017(6) 0.171(4) Uani 1 1 d .

loop_
_atom_site_aniso_label
_atom_site_aniso_U_11
_atom_site_aniso_U_22
_atom_site_aniso_U_33
_atom_site_aniso_U_23
_atom_site_aniso_U_13
_atom_site_aniso_U_12
F11 0.0564(13) 0.0421(13) 0.0384(12) 0.0006(10) 0.0271(10) 0.0022(11)
C11 0.0306(15) 0.0323(18) 0.0281(17) 0.0026(14) 0.0080(13) 0.0003(14)
C12 0.0299(16) 0.0312(19) 0.044(2) -0.0011(16) 0.0100(14) -0.0001(16)
C13 0.0332(17) 0.040(2) 0.040(2) 0.0066(17) 0.0038(15) -0.0011(16)
C14 0.0371(17) 0.040(2) 0.0347(19) 0.0071(16) 0.0088(14) -0.0061(17)
C15 0.0337(16) 0.036(2) 0.0301(17) 0.0027(15) 0.0125(13) -0.0032(15)
C16 0.0277(14) 0.0392(19) 0.0251(15) -0.0010(15) 0.0069(11) -0.0066(16)
O17 0.0593(17) 0.0361(15) 0.0386(15) -0.0012(12) 0.0270(13) 0.0001(13)
C17 0.0278(15) 0.0307(17) 0.0274(16) -0.0008(14) 0.0131(12) -0.0042(14)
C18 0.0287(15) 0.0326(18) 0.0234(15) 0.0010(13) 0.0099(12) -0.0045(14)
O19A 0.0304(12) 0.0422(15) 0.0300(13) 0.0000(11) 0.0089(9) -0.0026(11)
C19 0.0290(16) 0.036(2) 0.0332(18) 0.0040(15) 0.0107(13) -0.0015(15)
O19B 0.0308(13) 0.116(3) 0.0321(15) 0.0089(18) 0.0107(11) -0.0061(18)
C20 0.0279(17) 0.045(2) 0.044(2) 0.0001(18) 0.0001(14) -0.0001(17)
C21 0.0332(16) 0.0314(18) 0.0283(16) -0.0065(15) 0.0093(13) -0.0044(15)
C22 0.0329(16) 0.0333(19) 0.0283(17) -0.0060(14) 0.0118(13) 0.0026(15)
N23 0.0350(14) 0.0334(16) 0.0271(14) 0.0016(12) 0.0128(11) -0.0024(13)
C23 0.0228(13) 0.0248(15) 0.0268(16) 0.0027(13) 0.0069(11) 0.0024(12)
C23B 0.054(2) 0.047(2) 0.0341(19) 0.0031(18) 0.0251(17) 0.006(2)
C23A 0.046(2) 0.039(2) 0.044(2) 0.0034(18) 0.0195(17) -0.0082(19)
C24 0.0327(16) 0.0270(16) 0.0280(17) -0.0028(13) 0.0101(13) 0.0001(14)
C25 0.0331(16) 0.0264(17) 0.0258(16) -0.0013(13) 0.0122(12) -0.0016(13)
N26 0.0277(13) 0.0269(15) 0.0272(14) -0.0015(12) 0.0143(10) -0.0044(12)
C27 0.0272(14) 0.0278(16) 0.0270(16) 0.0028(13) 0.0122(12) -0.0023(13)
O29B 0.0303(12) 0.0419(16) 0.0482(16) 0.0103(13) 0.0152(11) -0.0017(12)
O29A 0.0274(12) 0.0440(15) 0.0409(14) 0.0105(12) 0.0134(10) 0.0011(12)
C29 0.0255(14) 0.0339(18) 0.0271(16) -0.0007(14) 0.0109(12) 0.0016(14)
C30 0.0289(18) 0.079(4) 0.067(3) 0.022(3) 0.0181(18) 0.010(2)
S100 0.0542(6) 0.0915(10) 0.0309(5) -0.0063(6) 0.0078(4) 0.0254(7)
C100 0.041(2) 0.064(3) 0.091(4) 0.011(3) 0.013(2) -0.003(2)
O101 0.0583(18) 0.0502(19) 0.0412(17) -0.0013(14) 0.0004(13) 0.0097(15)
F101 0.070(2) 0.115(4) 0.116(3) -0.013(3) -0.033(2) 0.017(2)
O102 0.084(3) 0.175(6) 0.070(3) -0.046(4) 0.011(2) 0.026(4)
F102 0.087(3) 0.144(5) 0.232(7) 0.072(5) 0.014(4) -0.053(4)
O103 0.128(5) 0.123(5) 0.084(4) 0.039(3) 0.025(3) -0.057(4)
F103 0.093(3) 0.280(10) 0.126(4) -0.101(5) -0.005(3) 0.098(5)

loop_
_atom_type_symbol
_atom_type_description
_atom_type_scat_dispersion_real
_atom_type_scat_dispersion_imag
_atom_type_scat_source
C C 0.0033 0.0016 'International Tables Vol C Tables 4.2.6.8 and 6.1.1.4'
H H 0.0000 0.0000 'International Tables Vol C Tables 4.2.6.8 and 6.1.1.4'
N N 0.0061 0.0033 'International Tables Vol C Tables 4.2.6.8 and 6.1.1.4'
O O 0.0106 0.0060 'International Tables Vol C Tables 4.2.6.8 and 6.1.1.4'
F F 0.0171 0.0103 'International Tables Vol C Tables 4.2.6.8 and 6.1.1.4'
S S 0.1246 0.1234 'International Tables Vol C Tables 4.2.6.8 and 6.1.1.4'

loop_
_geom_angle_atom_site_label_1
_geom_angle_atom_site_label_2
_geom_angle_atom_site_label_3
_geom_angle
F11 C11 C16 119.0(3)
F11 C11 C12 117.9(3)
C16 C11 C12 123.1(4)
C13 C12 C11 119.0(4)
C12 C13 C14 120.0(4)
C15 C14 C13 119.8(4)
C14 C15 C16 121.4(4)
C11 C16 C15 116.6(4)
C11 C16 C17 125.2(3)
C15 C16 C17 118.2(3)
O17 C17 C16 121.8(3)
O17 C17 C18 117.9(3)
C16 C17 C18 120.2(3)
C27 C18 C19 121.7(3)
C27 C18 C17 122.4(3)
C19 C18 C17 115.7(3)
C19 O19A C20 115.8(3)
O19B C19 O19A 125.5(3)
O19B C19 C18 124.9(3)
O19A C19 C18 109.6(3)
C22 C21 N26 121.0(3)
C21 C22 C23 121.4(3)
C23 N23 C23B 121.9(3)
C23 N23 C23A 121.5(3)
C23B N23 C23A 116.6(3)
N23 C23 C24 122.0(3)
N23 C23 C22 122.2(3)
C24 C23 C22 115.8(3)
C25 C24 C23 120.1(3)
C24 C25 N26 122.0(3)
C21 N26 C25 119.7(3)
C21 N26 C27 120.1(3)
C25 N26 C27 119.8(3)
C18 C27 N26 121.2(3)
C18 C27 C29 121.7(3)
N26 C27 C29 116.9(3)
C29 O29A C30 114.5(3)
O29B C29 O29A 126.7(3)
O29B C29 C27 122.9(3)
O29A C29 C27 110.4(3)
O102 S100 O101 122.4(3)
O102 S100 O103 106.8(4)
O101 S100 O103 108.0(3)
O102 S100 C100 110.9(3)
O101 S100 C100 106.7(3)
O103 S100 C100 99.6(4)
F103 C100 F102 112.3(7)
F103 C100 F101 107.7(6)
F102 C100 F101 102.6(6)
F103 C100 S100 112.8(5)
F102 C100 S100 108.4(5)
F101 C100 S100 112.6(5)

loop_
_geom_bond_atom_site_label_1
_geom_bond_atom_site_label_2
_geom_bond_distance
F11 C11 1.365(4)
C11 C16 1.386(5)
C11 C12 1.384(6)
C12 C13 1.369(6)
C13 C14 1.410(6)
C14 C15 1.369(6)
C15 C16 1.410(5)
C16 C17 1.477(5)
O17 C17 1.202(5)
C17 C18 1.517(4)
C18 C27 1.334(5)
C18 C19 1.510(4)
O19A C19 1.309(4)
O19A C20 1.458(4)
C19 O19B 1.202(5)
C21 C22 1.352(5)
C21 N26 1.356(4)
C22 C23 1.422(5)
N23 C23 1.330(4)
N23 C23B 1.455(5)
N23 C23A 1.464(6)
C23 C24 1.423(5)
C24 C25 1.353(5)
C25 N26 1.361(5)
N26 C27 1.438(4)
C27 C29 1.495(4)
O29B C29 1.207(5)
O29A C29 1.323(5)
O29A C30 1.447(4)
S100 O102 1.367(6)
S100 O101 1.402(3)
S100 O103 1.506(6)
S100 C100 1.764(5)
C100 F103 1.286(9)
C100 F102 1.319(9)
C100 F101 1.333(7)
